data_8105434
loop_
_publ_author_name
'Lo, Kong Mun'
'Lee, See Mun'
'Tiekink, Edward R.T.'

_publ_section_title
;
 Crystal structure of
 2,2,4,4,6,6-hexakis(4-chlorophenyl)-1,3,5,2,4,6-trithiatristanninane,
 C36H24Cl6S3Sn3
;
_journal_issue 5
_journal_name_full 'Zeitschrift f\"ur Kristallographie - New Crystal Structures'
_journal_page_first 1249
_journal_page_last 1251
_journal_paper_doi 10.1515/ncrs-2020-0293
_journal_volume 235
_journal_year 2020
_chemical_formula_moiety 'C36 H24 Cl6 S3 Sn3'
_chemical_formula_sum 'C36 H24 Cl6 S3 Sn3'
_chemical_formula_weight 1121.50
_space_group_crystal_system monoclinic
_space_group_IT_number 14
_space_group_name_Hall '-P 2ybc'
_space_group_name_H-M_alt 'P 1 21/c 1'
_atom_sites_solution_hydrogens geom
_atom_sites_solution_primary direct
_atom_sites_solution_secondary difmap
_audit_creation_method SHELXL-2018/3
_cell_angle_alpha 90
_cell_angle_beta 94.5360(10)
_cell_angle_gamma 90
_cell_formula_units_Z 4
_cell_length_a 10.31800(10)
_cell_length_b 18.10080(10)
_cell_length_c 20.9015(2)
_cell_measurement_reflns_used 29502
_cell_measurement_temperature 100(2)
_cell_measurement_theta_max 76.5670
_cell_measurement_theta_min 3.2290
_cell_volume 3891.42(6)
_computing_cell_refinement 'CrysAlisPro [1]'
_computing_data_collection 'CrysAlisPro [1]'
_computing_data_reduction 'CrysAlisPro [1]'
_computing_molecular_graphics 'ORTEP-3 for Windows [4]'
_computing_publication_material 'SHELXL-2018/3 [3]'
_computing_structure_refinement 'SHELXL-2018/3 [3]'
_computing_structure_solution 'SHELXT 2014/5 [2]'
_diffrn_ambient_temperature 100(2)
_diffrn_detector_area_resol_mean 5.2558
_diffrn_measured_fraction_theta_full 1.000
_diffrn_measured_fraction_theta_max 1.000
_diffrn_measurement_device_type 'XtaLAB Synergy, Dualflex, AtlasS2'
_diffrn_measurement_method '\w scans'
_diffrn_radiation_type CuK\a
_diffrn_radiation_wavelength 1.54184
_diffrn_reflns_av_R_equivalents 0.0321
_diffrn_reflns_av_unetI/netI 0.0188
_diffrn_reflns_Laue_measured_fraction_full 1.000
_diffrn_reflns_Laue_measured_fraction_max 1.000
_diffrn_reflns_limit_h_max 10
_diffrn_reflns_limit_h_min -12
_diffrn_reflns_limit_k_max 21
_diffrn_reflns_limit_k_min -21
_diffrn_reflns_limit_l_max 24
_diffrn_reflns_limit_l_min -24
_diffrn_reflns_number 47327
_diffrn_reflns_point_group_measured_fraction_full 1.000
_diffrn_reflns_point_group_measured_fraction_max 1.000
_diffrn_reflns_theta_full 67.074
_diffrn_reflns_theta_max 67.074
_diffrn_reflns_theta_min 3.234
_diffrn_source 'micro-focus sealed X-ray tube'
_exptl_absorpt_coefficient_mu 20.702
_exptl_absorpt_correction_T_max 1.000
_exptl_absorpt_correction_T_min 0.876
_exptl_absorpt_correction_type gaussian
_exptl_absorpt_process_details 'CrysAlisPro [1]'
_exptl_crystal_colour colourless
_exptl_crystal_density_diffrn 1.914
_exptl_crystal_description prism
_exptl_crystal_F_000 2160
_exptl_crystal_size_max 0.099
_exptl_crystal_size_mid 0.064
_exptl_crystal_size_min 0.039
_refine_diff_density_max 0.461
_refine_diff_density_min -0.537
_refine_diff_density_rms 0.075
_refine_ls_extinction_coef .
_refine_ls_extinction_method none
_refine_ls_goodness_of_fit_ref 1.013
_refine_ls_hydrogen_treatment constr
_refine_ls_matrix_type full
_refine_ls_number_parameters 433
_refine_ls_number_reflns 6937
_refine_ls_number_restraints 0
_refine_ls_restrained_S_all 1.013
_refine_ls_R_factor_all 0.0189
_refine_ls_R_factor_gt 0.0177
_refine_ls_shift/su_max 0.004
_refine_ls_shift/su_mean 0.000
_refine_ls_structure_factor_coef Fsqd
_refine_ls_weighting_details 'w=1/[\s^2^(Fo^2^)+(0.0263P)^2^+2.0454P] where P=(Fo^2^+2Fc^2^)/3'
_refine_ls_weighting_scheme calc
_refine_ls_wR_factor_gt 0.0442
_refine_ls_wR_factor_ref 0.0448
_reflns_Friedel_coverage 0.000
_reflns_Friedel_fraction_full .
_reflns_Friedel_fraction_max .
_reflns_number_gt 6635
_reflns_number_total 6937
_reflns_threshold_expression 'I > 2\s(I)'
_cod_data_source_file suppl_ncrs-2020-0293_suppl.cif
_cod_data_source_block shelx
_cod_original_sg_symbol_H-M 'P 21/c'
_cod_database_code 8105434
_shelx_shelxl_version_number 2018/3
_shelx_space_group_comment
;
The symmetry employed for this shelxl refinement is uniquely defined
by the following loop, which should always be used as a source of
symmetry information in preference to the above space-group names.
They are only intended as comments.
;
_shelx_estimated_absorpt_t_min 0.234
_shelx_estimated_absorpt_t_max 0.499

loop_
_space_group_symop_operation_xyz
'x, y, z'
'-x, y+1/2, -z+1/2'
'-x, -y, -z'
'x, -y-1/2, z-1/2'

loop_
_atom_site_label
_atom_site_type_symbol
_atom_site_fract_x
_atom_site_fract_y
_atom_site_fract_z
_atom_site_U_iso_or_equiv
_atom_site_adp_type
_atom_site_occupancy
_atom_site_site_symmetry_order
_atom_site_calc_flag
_atom_site_refinement_flags_posn
_atom_site_refinement_flags_adp
_atom_site_refinement_flags_occupancy
_atom_site_disorder_assembly
_atom_site_disorder_group
Sn1 Sn 0.24491(2) 0.57778(2) 0.50844(2) 0.01549(4) Uani 1 1 d . . . . .
Sn2 Sn 0.39887(2) 0.75164(2) 0.57769(2) 0.01476(4) Uani 1 1 d . . . . .
Sn3 Sn 0.11603(2) 0.76134(2) 0.45669(2) 0.01582(4) Uani 1 1 d . . . . .
S1 S 0.44349(5) 0.64736(3) 0.51161(2) 0.01871(10) Uani 1 1 d . . . . .
S2 S 0.27003(5) 0.84020(3) 0.51547(3) 0.02078(11) Uani 1 1 d . . . . .
S3 S 0.06039(5) 0.65607(3) 0.52062(2) 0.01856(10) Uani 1 1 d . . . . .
Cl1 Cl 0.27701(6) 0.32391(3) 0.73857(3) 0.03366(13) Uani 1 1 d . . . . .
Cl2 Cl 0.25307(6) 0.38242(3) 0.23951(3) 0.03496(13) Uani 1 1 d . . . . .
Cl3 Cl 0.15921(7) 0.59722(3) 0.83106(3) 0.03782(14) Uani 1 1 d . . . . .
Cl4 Cl 0.98627(5) 0.90130(3) 0.61796(3) 0.03142(13) Uani 1 1 d . . . . .
Cl5 Cl 0.32369(6) 0.59405(3) 0.20036(3) 0.03229(13) Uani 1 1 d . . . . .
Cl6 Cl -0.44251(6) 0.94468(3) 0.41901(3) 0.03753(14) Uani 1 1 d . . . . .
C1 C 0.24760(19) 0.49902(11) 0.58427(10) 0.0171(4) Uani 1 1 d . . . . .
C2 C 0.2009(2) 0.51276(12) 0.64398(11) 0.0224(4) Uani 1 1 d . . . . .
H2 H 0.162880 0.559311 0.652039 0.027 Uiso 1 1 calc R U . . .
C3 C 0.2091(2) 0.45924(13) 0.69186(11) 0.0253(5) Uani 1 1 d . . . . .
H3 H 0.175545 0.468477 0.732120 0.030 Uiso 1 1 calc R U . . .
C4 C 0.2673(2) 0.39214(12) 0.67979(11) 0.0219(4) Uani 1 1 d . . . . .
C5 C 0.3158(2) 0.37760(12) 0.62154(11) 0.0215(4) Uani 1 1 d . . . . .
H5 H 0.356781 0.331707 0.614212 0.026 Uiso 1 1 calc R U . . .
C6 C 0.3040(2) 0.43088(12) 0.57374(11) 0.0203(4) Uani 1 1 d . . . . .
H6 H 0.335062 0.420578 0.533085 0.024 Uiso 1 1 calc R U . . .
C7 C 0.2455(2) 0.51760(11) 0.42087(10) 0.0182(4) Uani 1 1 d . . . . .
C8 C 0.3559(2) 0.51690(12) 0.38639(11) 0.0203(4) Uani 1 1 d . . . . .
H8 H 0.429800 0.545233 0.401233 0.024 Uiso 1 1 calc R U . . .
C9 C 0.3593(2) 0.47529(12) 0.33059(11) 0.0220(4) Uani 1 1 d . . . . .
H9 H 0.434786 0.474989 0.307319 0.026 Uiso 1 1 calc R U . . .
C10 C 0.2513(2) 0.43444(12) 0.30961(11) 0.0239(5) Uani 1 1 d . . . . .
C11 C 0.1408(2) 0.43345(13) 0.34316(12) 0.0284(5) Uani 1 1 d . . . . .
H11 H 0.067519 0.404598 0.328438 0.034 Uiso 1 1 calc R U . . .
C12 C 0.1391(2) 0.47541(13) 0.39873(11) 0.0254(5) Uani 1 1 d . . . . .
H12 H 0.063593 0.475191 0.421985 0.030 Uiso 1 1 calc R U . . .
C13 C 0.31780(19) 0.70915(11) 0.66075(10) 0.0170(4) Uani 1 1 d . . . . .
C14 C 0.1899(2) 0.72169(12) 0.67542(10) 0.0187(4) Uani 1 1 d . . . . .
H14 H 0.135453 0.753398 0.648942 0.022 Uiso 1 1 calc R U . . .
C15 C 0.1417(2) 0.68813(12) 0.72850(11) 0.0221(4) Uani 1 1 d . . . . .
H15 H 0.054910 0.696919 0.738596 0.027 Uiso 1 1 calc R U . . .
C16 C 0.2219(2) 0.64185(12) 0.76630(11) 0.0252(5) Uani 1 1 d . . . . .
C17 C 0.3506(2) 0.63001(13) 0.75447(11) 0.0264(5) Uani 1 1 d . . . . .
H17 H 0.405222 0.599422 0.781936 0.032 Uiso 1 1 calc R U . . .
C18 C 0.3977(2) 0.66406(12) 0.70139(11) 0.0223(4) Uani 1 1 d . . . . .
H18 H 0.485625 0.656576 0.692554 0.027 Uiso 1 1 calc R U . . .
C19 C 0.58702(19) 0.79940(12) 0.59291(10) 0.0178(4) Uani 1 1 d . . . . .
C20 C 0.6968(2) 0.75462(12) 0.60179(11) 0.0215(5) Uani 1 1 d . . . . .
H20 H 0.687298 0.702438 0.602809 0.026 Uiso 1 1 calc R U . . .
C21 C 0.8204(2) 0.78597(13) 0.60918(11) 0.0225(4) Uani 1 1 d . . . . .
H21 H 0.895416 0.755580 0.615149 0.027 Uiso 1 1 calc R U . . .
C22 C 0.8320(2) 0.86194(13) 0.60768(10) 0.0221(4) Uani 1 1 d . . . . .
C23 C 0.7246(2) 0.90740(13) 0.59840(12) 0.0253(5) Uani 1 1 d . . . . .
H23 H 0.734535 0.959543 0.597100 0.030 Uiso 1 1 calc R U . . .
C24 C 0.6019(2) 0.87565(12) 0.59101(11) 0.0221(4) Uani 1 1 d . . . . .
H24 H 0.527300 0.906346 0.584585 0.027 Uiso 1 1 calc R U . . .
C25 C 0.1865(2) 0.71137(12) 0.37349(10) 0.0180(4) Uani 1 1 d . . . . .
C26 C 0.1034(2) 0.66423(12) 0.33656(11) 0.0213(4) Uani 1 1 d . . . . .
H26 H 0.017199 0.656828 0.348196 0.026 Uiso 1 1 calc R U . . .
C27 C 0.1444(2) 0.62807(13) 0.28329(11) 0.0241(5) Uani 1 1 d . . . . .
H27 H 0.087121 0.596487 0.258169 0.029 Uiso 1 1 calc R U . . .
C28 C 0.2710(2) 0.63913(13) 0.26755(10) 0.0237(5) Uani 1 1 d . . . . .
C29 C 0.3559(2) 0.68476(13) 0.30317(11) 0.0232(5) Uani 1 1 d . . . . .
H29 H 0.442317 0.691314 0.291543 0.028 Uiso 1 1 calc R U . . .
C30 C 0.3136(2) 0.72109(12) 0.35633(11) 0.0200(4) Uani 1 1 d . . . . .
H30 H 0.371376 0.752691 0.381119 0.024 Uiso 1 1 calc R U . . .
C31 C -0.06041(19) 0.82310(12) 0.44495(10) 0.0185(4) Uani 1 1 d . . . . .
C32 C -0.0630(2) 0.89982(12) 0.44359(11) 0.0215(4) Uani 1 1 d . . . . .
H32 H 0.016478 0.926535 0.448321 0.026 Uiso 1 1 calc R U . . .
C33 C -0.1793(2) 0.93794(13) 0.43547(12) 0.0250(5) Uani 1 1 d . . . . .
H33 H -0.180298 0.990401 0.434157 0.030 Uiso 1 1 calc R U . . .
C34 C -0.2947(2) 0.89801(13) 0.42925(11) 0.0249(5) Uani 1 1 d . . . . .
C35 C -0.2952(2) 0.82229(13) 0.43206(13) 0.0291(5) Uani 1 1 d . . . . .
H35 H -0.375080 0.795905 0.428775 0.035 Uiso 1 1 calc R U . . .
C36 C -0.1778(2) 0.78463(13) 0.43976(13) 0.0276(5) Uani 1 1 d . . . . .
H36 H -0.177393 0.732189 0.441511 0.033 Uiso 1 1 calc R U . . .

loop_
_atom_site_aniso_label
_atom_site_aniso_U_11
_atom_site_aniso_U_22
_atom_site_aniso_U_33
_atom_site_aniso_U_23
_atom_site_aniso_U_13
_atom_site_aniso_U_12
Sn1 0.01733(7) 0.01449(7) 0.01481(7) -0.00045(5) 0.00239(5) -0.00006(5)
Sn2 0.01358(7) 0.01510(7) 0.01570(8) -0.00079(5) 0.00188(5) -0.00051(5)
Sn3 0.01493(7) 0.01662(7) 0.01594(8) 0.00129(5) 0.00142(5) 0.00106(5)
S1 0.0172(2) 0.0187(2) 0.0208(2) -0.00438(19) 0.00501(18) -0.00069(18)
S2 0.0194(2) 0.0161(2) 0.0260(3) 0.0010(2) -0.00282(19) 0.00016(19)
S3 0.0176(2) 0.0182(2) 0.0204(2) 0.0022(2) 0.00502(18) 0.00117(18)
Cl1 0.0451(3) 0.0281(3) 0.0280(3) 0.0117(2) 0.0041(2) 0.0015(2)
Cl2 0.0429(3) 0.0348(3) 0.0266(3) -0.0148(2) -0.0011(2) 0.0055(3)
Cl3 0.0638(4) 0.0245(3) 0.0284(3) 0.0014(2) 0.0244(3) -0.0043(3)
Cl4 0.0194(2) 0.0431(3) 0.0314(3) 0.0011(3) 0.0002(2) -0.0116(2)
Cl5 0.0482(3) 0.0289(3) 0.0208(3) -0.0003(2) 0.0094(2) 0.0115(2)
Cl6 0.0258(3) 0.0337(3) 0.0530(4) 0.0030(3) 0.0025(2) 0.0141(2)
C1 0.0162(9) 0.0159(10) 0.0189(10) 0.0006(8) 0.0003(8) -0.0018(8)
C2 0.0278(11) 0.0179(10) 0.0222(11) -0.0024(9) 0.0060(9) 0.0014(9)
C3 0.0315(12) 0.0263(12) 0.0191(11) -0.0011(9) 0.0082(9) 0.0001(9)
C4 0.0237(10) 0.0212(11) 0.0203(11) 0.0050(9) -0.0021(8) -0.0034(9)
C5 0.0230(10) 0.0166(10) 0.0242(11) -0.0025(9) -0.0018(8) 0.0039(8)
C6 0.0204(10) 0.0213(11) 0.0196(11) -0.0040(9) 0.0033(8) 0.0009(8)
C7 0.0247(10) 0.0140(9) 0.0157(10) -0.0007(8) 0.0007(8) -0.0002(8)
C8 0.0197(10) 0.0200(10) 0.0210(11) -0.0005(9) 0.0000(8) 0.0015(8)
C9 0.0232(10) 0.0229(11) 0.0204(11) 0.0013(9) 0.0040(8) 0.0063(9)
C10 0.0333(12) 0.0189(10) 0.0191(11) -0.0032(9) -0.0003(9) 0.0038(9)
C11 0.0293(12) 0.0256(12) 0.0300(13) -0.0071(10) 0.0008(10) -0.0088(9)
C12 0.0262(11) 0.0248(11) 0.0258(12) -0.0032(9) 0.0065(9) -0.0062(9)
C13 0.0199(10) 0.0166(10) 0.0149(10) -0.0035(8) 0.0040(8) -0.0014(8)
C14 0.0185(10) 0.0175(10) 0.0198(11) -0.0068(8) 0.0009(8) -0.0010(8)
C15 0.0221(10) 0.0211(10) 0.0239(11) -0.0096(9) 0.0072(8) -0.0053(8)
C16 0.0393(12) 0.0183(11) 0.0194(11) -0.0031(9) 0.0120(9) -0.0057(9)
C17 0.0352(12) 0.0215(11) 0.0229(12) 0.0006(9) 0.0045(9) 0.0072(9)
C18 0.0220(10) 0.0227(11) 0.0227(11) -0.0008(9) 0.0043(8) 0.0040(9)
C19 0.0147(9) 0.0213(10) 0.0177(10) -0.0019(8) 0.0033(7) -0.0018(8)
C20 0.0210(11) 0.0205(11) 0.0228(12) -0.0017(9) 0.0007(9) -0.0003(8)
C21 0.0168(10) 0.0281(12) 0.0227(11) -0.0011(9) 0.0017(8) 0.0043(9)
C22 0.0175(10) 0.0302(12) 0.0186(11) -0.0019(9) 0.0014(8) -0.0080(9)
C23 0.0256(11) 0.0183(10) 0.0317(13) 0.0006(9) 0.0015(9) -0.0048(9)
C24 0.0184(10) 0.0210(11) 0.0269(11) -0.0004(9) 0.0018(8) 0.0006(8)
C25 0.0223(10) 0.0184(10) 0.0135(10) 0.0037(8) 0.0030(8) 0.0035(8)
C26 0.0220(10) 0.0221(11) 0.0200(11) 0.0037(9) 0.0023(8) -0.0016(8)
C27 0.0313(11) 0.0223(11) 0.0185(11) 0.0031(9) -0.0003(9) -0.0011(9)
C28 0.0355(12) 0.0208(11) 0.0153(11) 0.0032(8) 0.0045(9) 0.0094(9)
C29 0.0223(10) 0.0269(11) 0.0205(11) 0.0078(9) 0.0034(8) 0.0069(9)
C30 0.0197(10) 0.0217(11) 0.0185(11) 0.0037(9) 0.0003(8) 0.0024(8)
C31 0.0162(9) 0.0220(10) 0.0173(10) 0.0005(8) 0.0017(8) 0.0023(8)
C32 0.0220(10) 0.0212(11) 0.0219(11) 0.0019(9) 0.0054(8) -0.0013(8)
C33 0.0285(11) 0.0192(11) 0.0284(12) 0.0038(9) 0.0081(9) 0.0031(9)
C34 0.0217(10) 0.0281(12) 0.0246(12) 0.0014(10) 0.0013(9) 0.0084(9)
C35 0.0192(10) 0.0263(12) 0.0410(14) -0.0022(11) -0.0032(9) 0.0009(9)
C36 0.0235(11) 0.0194(11) 0.0389(14) -0.0008(10) -0.0026(10) 0.0009(9)

loop_
_atom_type_symbol
_atom_type_description
_atom_type_scat_dispersion_real
_atom_type_scat_dispersion_imag
_atom_type_scat_source
C C 0.0181 0.0091 'International Tables Vol C Tables 4.2.6.8 and 6.1.1.4'
H H 0.0000 0.0000 'International Tables Vol C Tables 4.2.6.8 and 6.1.1.4'
Cl Cl 0.3639 0.7018 'International Tables Vol C Tables 4.2.6.8 and 6.1.1.4'
Sn Sn 0.0259 5.4591 'International Tables Vol C Tables 4.2.6.8 and 6.1.1.4'
S S 0.3331 0.5567 'International Tables Vol C Tables 4.2.6.8 and 6.1.1.4'

loop_
_geom_angle_atom_site_label_1
_geom_angle_atom_site_label_2
_geom_angle_atom_site_label_3
_geom_angle
_geom_angle_site_symmetry_1
_geom_angle_site_symmetry_3
C7 Sn1 C1 107.23(8) . .
C7 Sn1 S1 103.39(6) . .
C1 Sn1 S1 111.69(5) . .
C7 Sn1 S3 116.66(6) . .
C1 Sn1 S3 106.24(6) . .
S1 Sn1 S3 111.667(18) . .
C19 Sn2 C13 115.96(8) . .
C19 Sn2 S2 105.65(6) . .
C13 Sn2 S2 116.54(6) . .
C19 Sn2 S1 101.02(6) . .
C13 Sn2 S1 106.87(6) . .
S2 Sn2 S1 109.644(18) . .
C31 Sn3 C25 118.03(8) . .
C31 Sn3 S2 105.75(6) . .
C25 Sn3 S2 114.46(6) . .
C31 Sn3 S3 103.79(6) . .
C25 Sn3 S3 103.10(6) . .
S2 Sn3 S3 111.201(18) . .
Sn1 S1 Sn2 103.050(18) . .
Sn2 S2 Sn3 101.308(19) . .
Sn1 S3 Sn3 100.435(18) . .
C6 C1 C2 118.6(2) . .
C6 C1 Sn1 117.22(16) . .
C2 C1 Sn1 124.13(15) . .
C3 C2 C1 120.9(2) . .
C3 C2 H2 119.5 . .
C1 C2 H2 119.5 . .
C4 C3 C2 118.8(2) . .
C4 C3 H3 120.6 . .
C2 C3 H3 120.6 . .
C5 C4 C3 121.4(2) . .
C5 C4 Cl1 118.95(17) . .
C3 C4 Cl1 119.66(18) . .
C4 C5 C6 119.1(2) . .
C4 C5 H5 120.4 . .
C6 C5 H5 120.4 . .
C1 C6 C5 121.2(2) . .
C1 C6 H6 119.4 . .
C5 C6 H6 119.4 . .
C12 C7 C8 118.7(2) . .
C12 C7 Sn1 120.82(16) . .
C8 C7 Sn1 120.40(15) . .
C9 C8 C7 120.9(2) . .
C9 C8 H8 119.6 . .
C7 C8 H8 119.6 . .
C10 C9 C8 118.9(2) . .
C10 C9 H9 120.6 . .
C8 C9 H9 120.6 . .
C9 C10 C11 121.5(2) . .
C9 C10 Cl2 119.63(18) . .
C11 C10 Cl2 118.86(18) . .
C10 C11 C12 118.8(2) . .
C10 C11 H11 120.6 . .
C12 C11 H11 120.6 . .
C7 C12 C11 121.2(2) . .
C7 C12 H12 119.4 . .
C11 C12 H12 119.4 . .
C14 C13 C18 118.9(2) . .
C14 C13 Sn2 124.00(16) . .
C18 C13 Sn2 117.08(15) . .
C15 C14 C13 120.5(2) . .
C15 C14 H14 119.7 . .
C13 C14 H14 119.7 . .
C16 C15 C14 119.1(2) . .
C16 C15 H15 120.5 . .
C14 C15 H15 120.5 . .
C15 C16 C17 122.0(2) . .
C15 C16 Cl3 118.90(18) . .
C17 C16 Cl3 119.07(19) . .
C16 C17 C18 118.3(2) . .
C16 C17 H17 120.9 . .
C18 C17 H17 120.9 . .
C17 C18 C13 121.2(2) . .
C17 C18 H18 119.4 . .
C13 C18 H18 119.4 . .
C24 C19 C20 119.43(19) . .
C24 C19 Sn2 120.07(15) . .
C20 C19 Sn2 120.42(16) . .
C21 C20 C19 120.3(2) . .
C21 C20 H20 119.8 . .
C19 C20 H20 119.8 . .
C22 C21 C20 118.9(2) . .
C22 C21 H21 120.5 . .
C20 C21 H21 120.5 . .
C23 C22 C21 121.74(19) . .
C23 C22 Cl4 119.27(18) . .
C21 C22 Cl4 118.99(17) . .
C22 C23 C24 118.9(2) . .
C22 C23 H23 120.5 . .
C24 C23 H23 120.5 . .
C23 C24 C19 120.7(2) . .
C23 C24 H24 119.7 . .
C19 C24 H24 119.7 . .
C30 C25 C26 118.8(2) . .
C30 C25 Sn3 122.80(16) . .
C26 C25 Sn3 118.32(15) . .
C27 C26 C25 121.3(2) . .
C27 C26 H26 119.4 . .
C25 C26 H26 119.4 . .
C28 C27 C26 118.4(2) . .
C28 C27 H27 120.8 . .
C26 C27 H27 120.8 . .
C29 C28 C27 121.9(2) . .
C29 C28 Cl5 119.27(18) . .
C27 C28 Cl5 118.81(18) . .
C28 C29 C30 119.2(2) . .
C28 C29 H29 120.4 . .
C30 C29 H29 120.4 . .
C29 C30 C25 120.4(2) . .
C29 C30 H30 119.8 . .
C25 C30 H30 119.8 . .
C32 C31 C36 118.88(19) . .
C32 C31 Sn3 122.73(15) . .
C36 C31 Sn3 118.37(16) . .
C33 C32 C31 121.1(2) . .
C33 C32 H32 119.5 . .
C31 C32 H32 119.5 . .
C32 C33 C34 118.7(2) . .
C32 C33 H33 120.6 . .
C34 C33 H33 120.6 . .
C35 C34 C33 121.5(2) . .
C35 C34 Cl6 118.89(18) . .
C33 C34 Cl6 119.64(18) . .
C34 C35 C36 119.3(2) . .
C34 C35 H35 120.4 . .
C36 C35 H35 120.4 . .
C35 C36 C31 120.6(2) . .
C35 C36 H36 119.7 . .
C31 C36 H36 119.7 . .

loop_
_geom_bond_atom_site_label_1
_geom_bond_atom_site_label_2
_geom_bond_distance
_geom_bond_site_symmetry_2
Sn1 C7 2.130(2) .
Sn1 C1 2.130(2) .
Sn1 S1 2.4014(5) .
Sn1 S3 2.4030(5) .
Sn2 C19 2.126(2) .
Sn2 C13 2.130(2) .
Sn2 S2 2.3989(5) .
Sn2 S1 2.4048(5) .
Sn3 C31 2.134(2) .
Sn3 C25 2.138(2) .
Sn3 S2 2.4006(5) .
Sn3 S3 2.4221(5) .
Cl1 C4 1.739(2) .
Cl2 C10 1.743(2) .
Cl3 C16 1.744(2) .
Cl4 C22 1.742(2) .
Cl5 C28 1.748(2) .
Cl6 C34 1.742(2) .
C1 C6 1.389(3) .
C1 C2 1.395(3) .
C2 C3 1.390(3) .
C2 H2 0.9500 .
C3 C4 1.387(3) .
C3 H3 0.9500 .
C4 C5 1.378(3) .
C5 C6 1.387(3) .
C5 H5 0.9500 .
C6 H6 0.9500 .
C7 C12 1.387(3) .
C7 C8 1.396(3) .
C8 C9 1.391(3) .
C8 H8 0.9500 .
C9 C10 1.380(3) .
C9 H9 0.9500 .
C10 C11 1.385(3) .
C11 C12 1.389(3) .
C11 H11 0.9500 .
C12 H12 0.9500 .
C13 C14 1.396(3) .
C13 C18 1.399(3) .
C14 C15 1.391(3) .
C14 H14 0.9500 .
C15 C16 1.381(4) .
C15 H15 0.9500 .
C16 C17 1.387(3) .
C17 C18 1.390(3) .
C17 H17 0.9500 .
C18 H18 0.9500 .
C19 C24 1.389(3) .
C19 C20 1.393(3) .
C20 C21 1.393(3) .
C20 H20 0.9500 .
C21 C22 1.381(3) .
C21 H21 0.9500 .
C22 C23 1.382(3) .
C23 C24 1.388(3) .
C23 H23 0.9500 .
C24 H24 0.9500 .
C25 C30 1.398(3) .
C25 C26 1.398(3) .
C26 C27 1.386(3) .
C26 H26 0.9500 .
C27 C28 1.387(3) .
C27 H27 0.9500 .
C28 C29 1.379(3) .
C29 C30 1.391(3) .
C29 H29 0.9500 .
C30 H30 0.9500 .
C31 C32 1.389(3) .
C31 C36 1.394(3) .
C32 C33 1.383(3) .
C32 H32 0.9500 .
C33 C34 1.390(3) .
C33 H33 0.9500 .
C34 C35 1.372(3) .
C35 C36 1.389(3) .
C35 H35 0.9500 .
C36 H36 0.9500 .

loop_
_geom_torsion_atom_site_label_1
_geom_torsion_atom_site_label_2
_geom_torsion_atom_site_label_3
_geom_torsion_atom_site_label_4
_geom_torsion
_geom_torsion_site_symmetry_1
_geom_torsion_site_symmetry_2
_geom_torsion_site_symmetry_3
_geom_torsion_site_symmetry_4
C6 C1 C2 C3 -0.7(3) . . . .
Sn1 C1 C2 C3 -178.20(17) . . . .
C1 C2 C3 C4 1.3(3) . . . .
C2 C3 C4 C5 -0.4(3) . . . .
C2 C3 C4 Cl1 -179.21(17) . . . .
C3 C4 C5 C6 -1.1(3) . . . .
Cl1 C4 C5 C6 177.68(16) . . . .
C2 C1 C6 C5 -0.9(3) . . . .
Sn1 C1 C6 C5 176.79(16) . . . .
C4 C5 C6 C1 1.8(3) . . . .
C12 C7 C8 C9 0.5(3) . . . .
Sn1 C7 C8 C9 177.26(16) . . . .
C7 C8 C9 C10 0.0(3) . . . .
C8 C9 C10 C11 -0.7(3) . . . .
C8 C9 C10 Cl2 179.55(17) . . . .
C9 C10 C11 C12 0.8(4) . . . .
Cl2 C10 C11 C12 -179.47(19) . . . .
C8 C7 C12 C11 -0.4(3) . . . .
Sn1 C7 C12 C11 -177.16(18) . . . .
C10 C11 C12 C7 -0.2(4) . . . .
C18 C13 C14 C15 -1.9(3) . . . .
Sn2 C13 C14 C15 175.88(15) . . . .
C13 C14 C15 C16 -0.4(3) . . . .
C14 C15 C16 C17 2.6(3) . . . .
C14 C15 C16 Cl3 -177.66(16) . . . .
C15 C16 C17 C18 -2.4(3) . . . .
Cl3 C16 C17 C18 177.86(18) . . . .
C16 C17 C18 C13 0.0(3) . . . .
C14 C13 C18 C17 2.1(3) . . . .
Sn2 C13 C18 C17 -175.83(17) . . . .
C24 C19 C20 C21 0.5(3) . . . .
Sn2 C19 C20 C21 177.41(17) . . . .
C19 C20 C21 C22 0.1(3) . . . .
C20 C21 C22 C23 -0.7(3) . . . .
C20 C21 C22 Cl4 179.17(17) . . . .
C21 C22 C23 C24 0.6(4) . . . .
Cl4 C22 C23 C24 -179.25(18) . . . .
C22 C23 C24 C19 0.0(4) . . . .
C20 C19 C24 C23 -0.5(3) . . . .
Sn2 C19 C24 C23 -177.50(17) . . . .
C30 C25 C26 C27 -0.8(3) . . . .
Sn3 C25 C26 C27 -177.78(16) . . . .
C25 C26 C27 C28 0.6(3) . . . .
C26 C27 C28 C29 -0.1(3) . . . .
C26 C27 C28 Cl5 -179.83(17) . . . .
C27 C28 C29 C30 -0.2(3) . . . .
Cl5 C28 C29 C30 179.48(16) . . . .
C28 C29 C30 C25 0.1(3) . . . .
C26 C25 C30 C29 0.4(3) . . . .
Sn3 C25 C30 C29 177.28(16) . . . .
C36 C31 C32 C33 -1.8(3) . . . .
Sn3 C31 C32 C33 179.57(17) . . . .
C31 C32 C33 C34 0.6(3) . . . .
C32 C33 C34 C35 1.1(4) . . . .
C32 C33 C34 Cl6 179.96(18) . . . .
C33 C34 C35 C36 -1.5(4) . . . .
Cl6 C34 C35 C36 179.6(2) . . . .
C34 C35 C36 C31 0.3(4) . . . .
C32 C31 C36 C35 1.3(4) . . . .
Sn3 C31 C36 C35 179.99(19) . . . .
